data_1546057
loop_
_publ_author_name
'Mosquera, Marta Elena Gonzalez'
'Gomez-Sal, Pilar'
'Egido, Irene'
'L\'opez L\'opez, Mar\'ia'
'Hortelano, Carlos'

_publ_section_title
;
 FDHALO17: Comparison of Halogen Bonding networks with Ru(II) complexes
 and analysis of the influence of the XB interaction on their reactivity
;
_journal_name_full 'Faraday Discuss.'
_journal_paper_doi 10.1039/C7FD00079K
_journal_year 2017
_chemical_compound_source 'synthesis as described'
_chemical_formula_moiety 'C36 H36 Br4 N4 Ru1'
_chemical_formula_sum 'C36 H36 Br4 N4 Ru'
_chemical_formula_weight 945.4
_space_group_IT_number 2
_symmetry_cell_setting triclinic
_symmetry_Int_Tables_number 2
_symmetry_space_group_name_Hall '-P 1'
_symmetry_space_group_name_H-M 'P -1'
_atom_sites_solution_hydrogens geom
_audit_conform_dict_location ftp://ftp.iucr.org/pub/cif_core.dic
_audit_conform_dict_name cif_core.dic
_audit_conform_dict_version 2.4.3
_audit_creation_date 2017-04-27T17:56:43-00:00
_audit_creation_method 'WinGX routine CIF_UPDATE'
_audit_update_record
;
2017-04-30 deposited with the CCDC.
2017-05-02 downloaded from the CCDC.
;
_cell_angle_alpha 89.362(7)
_cell_angle_beta 76.377(7)
_cell_angle_gamma 85.007(9)
_cell_formula_units_Z 2
_cell_length_a 9.7890(16)
_cell_length_b 11.3190(6)
_cell_length_c 17.3030(18)
_cell_measurement_reflns_used 234
_cell_measurement_temperature 200(2)
_cell_measurement_theta_max 16.23
_cell_measurement_theta_min 3.46
_cell_measurement_wavelength 0.71073
_cell_volume 1856.1(4)
_computing_cell_refinement 'Dirax/lsq (Duisenberg & Schreurs, 1989-2000)'
_computing_data_collection 'Collect (Bruker AXS BV, 1997-2004)'
_computing_data_reduction 'EvalCCD (Duisenberg & Schreurs 1990-2000)'
_computing_molecular_graphics 'ORTEP-3 for Windows (Farrugia, 2012)'
_computing_publication_material 'WinGX publication routines (Farrugia, 2012)'
_computing_structure_refinement 'SHELXL-2014/7 (Sheldrick, 2014)'
_computing_structure_solution 'SIR-2004 (Burla et al., 2005)'
_diffrn_ambient_temperature 200(2)
_diffrn_detector 'CCD plate'
_diffrn_detector_area_resol_mean 9
_diffrn_measured_fraction_theta_full 0.994
_diffrn_measured_fraction_theta_max 0.994
_diffrn_measurement_device '95mm CCD camera on \k-goniostat'
_diffrn_measurement_device_type KappaCCD
_diffrn_measurement_method 'CCD rotation images, thick slices'
_diffrn_orient_matrix_type X=UH
_diffrn_orient_matrix_UB_11 0.01
_diffrn_orient_matrix_UB_12 0
_diffrn_orient_matrix_UB_13 0
_diffrn_orient_matrix_UB_21 0
_diffrn_orient_matrix_UB_22 0.01
_diffrn_orient_matrix_UB_23 0
_diffrn_orient_matrix_UB_31 0
_diffrn_orient_matrix_UB_32 0
_diffrn_orient_matrix_UB_33 0.01
_diffrn_radiation_monochromator 'horizonally mounted graphite crystal'
_diffrn_radiation_probe x-ray
_diffrn_radiation_type MoK\a
_diffrn_radiation_wavelength 0.71073
_diffrn_reflns_av_R_equivalents 0.0288
_diffrn_reflns_av_unetI/netI 0.0644
_diffrn_reflns_Laue_measured_fraction_full 0.994
_diffrn_reflns_Laue_measured_fraction_max 0.994
_diffrn_reflns_limit_h_max 11
_diffrn_reflns_limit_h_min -11
_diffrn_reflns_limit_k_max 13
_diffrn_reflns_limit_k_min -13
_diffrn_reflns_limit_l_max 20
_diffrn_reflns_limit_l_min -20
_diffrn_reflns_number 12094
_diffrn_reflns_point_group_measured_fraction_full 0.994
_diffrn_reflns_point_group_measured_fraction_max 0.994
_diffrn_reflns_reduction_process
;
        Scaled and merged with Sortav
        R.H. Blessing, (1987) Cryst. Rev. 1, 3-58
        R.H. Blessing, (1989) J. Appl. Cryst. 22, 396-397
;
_diffrn_reflns_theta_full 24.712
_diffrn_reflns_theta_max 24.712
_diffrn_reflns_theta_min 3.008
_diffrn_source 'Enraf Nonius FR590'
_diffrn_standards_number 0
_exptl_absorpt_coefficient_mu 4.758
_exptl_absorpt_correction_T_max 0.220
_exptl_absorpt_correction_T_min 0.140
_exptl_absorpt_correction_type multi-scan
_exptl_absorpt_process_details
;
 R.H. Blessing, Acta Cryst. (1995), A51, 33-38
;
_exptl_crystal_colour red
_exptl_crystal_density_diffrn 1.692
_exptl_crystal_density_method 'not measured'
_exptl_crystal_description prism
_exptl_crystal_F_000 928
_exptl_crystal_size_max 0.32
_exptl_crystal_size_mid 0.3
_exptl_crystal_size_min 0.2
_refine_diff_density_max 2.505
_refine_diff_density_min -2.9
_refine_diff_density_rms 0.224
_refine_ls_extinction_method none
_refine_ls_goodness_of_fit_ref 1.053
_refine_ls_hydrogen_treatment constr
_refine_ls_matrix_type full
_refine_ls_number_constraints 0
_refine_ls_number_parameters 406
_refine_ls_number_reflns 6303
_refine_ls_number_restraints 12
_refine_ls_restrained_S_all 1.052
_refine_ls_R_factor_all 0.1021
_refine_ls_R_factor_gt 0.0764
_refine_ls_shift/su_max 0
_refine_ls_shift/su_mean 0
_refine_ls_structure_factor_coef Fsqd
_refine_ls_weighting_details 'w=1/[\s^2^(Fo^2^)+(0.1495P)^2^+18.2947P] where P=(Fo^2^+2Fc^2^)/3'
_refine_ls_weighting_scheme calc
_refine_ls_wR_factor_gt 0.2382
_refine_ls_wR_factor_ref 0.2593
_reflns_Friedel_coverage 0
_reflns_number_gt 4581
_reflns_number_total 6303
_reflns_threshold_expression 'I > 2\s(I)'
_cod_data_source_file c7fd00079k2.cif
_cod_data_source_block 2bBr2
_cod_database_code 1546057

loop_
_symmetry_equiv_pos_as_xyz
'x, y, z'
'-x, -y, -z'

loop_
_atom_site_label
_atom_site_type_symbol
_atom_site_fract_x
_atom_site_fract_y
_atom_site_fract_z
_atom_site_U_iso_or_equiv
_atom_site_adp_type
_atom_site_occupancy
_atom_site_site_symmetry_order
_atom_site_calc_flag
_atom_site_refinement_flags_posn
_atom_site_refinement_flags_adp
Ru1 Ru 0.03126(8) 0.24320(6) 0.24667(4) 0.0204(3) Uani 1 1 d . .
Br1 Br 0.20474(18) 0.07384(13) 0.25972(9) 0.0631(5) Uani 1 1 d . .
Br2 Br -0.13737(18) 0.41427(13) 0.22935(9) 0.0619(5) Uani 1 1 d . .
Br3 Br 0.08819(15) -0.16311(11) 0.25009(7) 0.0472(4) Uani 1 1 d . .
Br4 Br 0.00447(15) -0.34885(11) 0.23339(7) 0.0480(4) Uani 1 1 d . .
N1 N -0.1187(8) 0.0956(7) 0.1437(5) 0.0241(17) Uani 1 1 d . .
N2 N -0.2082(9) 0.1669(7) 0.3890(5) 0.0273(18) Uani 1 1 d . .
N3 N 0.1584(9) 0.3876(7) 0.3628(5) 0.0278(18) Uani 1 1 d . .
N4 N 0.2518(9) 0.3271(7) 0.0972(5) 0.0257(18) Uani 1 1 d . .
C11 C -0.0590(11) 0.1482(8) 0.1791(5) 0.025(2) Uani 1 1 d . .
C12 C -0.1878(10) 0.0475(8) 0.0911(6) 0.023(2) Uani 1 1 d . .
C13 C -0.2832(11) -0.0379(9) 0.1196(6) 0.028(2) Uani 1 1 d . .
C14 C -0.3500(11) -0.0819(9) 0.0649(7) 0.034(2) Uani 1 1 d . .
H14 H -0.4163 -0.1391 0.0814 0.041 Uiso 1 1 calc R U
C15 C -0.3222(11) -0.0443(9) -0.0125(7) 0.034(2) Uani 1 1 d . .
H15 H -0.3683 -0.077 -0.0488 0.04 Uiso 1 1 calc R U
C16 C -0.2283(11) 0.0402(9) -0.0388(6) 0.030(2) Uani 1 1 d . .
H16 H -0.211 0.0656 -0.0925 0.036 Uiso 1 1 calc R U
C17 C -0.1594(10) 0.0878(8) 0.0137(6) 0.024(2) Uani 1 1 d . .
C18 C -0.0584(11) 0.1824(9) -0.0115(6) 0.029(2) Uani 1 1 d . .
H18A H -0.0506 0.2002 -0.0679 0.044 Uiso 1 1 calc R U
H18B H -0.0937 0.2544 0.0205 0.044 Uiso 1 1 calc R U
H18C H 0.0347 0.1539 -0.0035 0.044 Uiso 1 1 calc R U
C19 C -0.3091(14) -0.0791(12) 0.2033(7) 0.049(3) Uani 1 1 d . .
H19A H -0.252 -0.0373 0.2318 0.074 Uiso 1 1 calc R U
H19B H -0.4093 -0.0624 0.2293 0.074 Uiso 1 1 calc R U
H19C H -0.2832 -0.1646 0.2041 0.074 Uiso 1 1 calc R U
C21 C -0.1154(11) 0.1925(8) 0.3383(6) 0.025(2) Uani 1 1 d . .
C22 C -0.3333(12) 0.1551(9) 0.4458(7) 0.037(3) Uani 1 1 d . .
C23 C -0.3227(16) 0.1156(11) 0.5206(7) 0.050(4) Uani 1 1 d . .
C24 C -0.450(2) 0.1112(14) 0.5769(10) 0.085(6) Uani 1 1 d . .
H24 H -0.4501 0.0868 0.6296 0.102 Uiso 1 1 calc R U
C25 C -0.574(3) 0.1414(16) 0.5573(15) 0.114(10) Uani 1 1 d . U
H25 H -0.6591 0.1369 0.5967 0.136 Uiso 1 1 calc R U
C26 C -0.5815(15) 0.1787(12) 0.4816(15) 0.089(7) Uani 1 1 d . U
H26 H -0.6707 0.1999 0.4702 0.106 Uiso 1 1 calc R U
C27 C -0.4609(13) 0.1850(10) 0.4235(9) 0.052(4) Uani 1 1 d . .
C28 C -0.4629(16) 0.2252(12) 0.3400(11) 0.068(4) Uani 1 1 d . .
H28A H -0.366 0.2234 0.3077 0.102 Uiso 1 1 calc R U
H28B H -0.516 0.1719 0.3163 0.102 Uiso 1 1 calc R U
H28C H -0.5081 0.3062 0.3419 0.102 Uiso 1 1 calc R U
C29 C -0.1815(19) 0.0731(14) 0.5367(9) 0.073(5) Uani 1 1 d . .
H29A H -0.1946 0.0488 0.5923 0.11 Uiso 1 1 calc R U
H29B H -0.1393 0.0054 0.5017 0.11 Uiso 1 1 calc R U
H29C H -0.1189 0.1374 0.5263 0.11 Uiso 1 1 calc R U
C31 C 0.1107(10) 0.3375(8) 0.3190(5) 0.022(2) Uani 1 1 d . .
C32 C 0.2073(10) 0.4391(8) 0.4231(5) 0.023(2) Uani 1 1 d . .
C33 C 0.3085(10) 0.5207(8) 0.4036(6) 0.025(2) Uani 1 1 d . .
C34 C 0.3528(10) 0.5696(9) 0.4648(6) 0.030(2) Uani 1 1 d . .
H34 H 0.4223 0.625 0.4535 0.036 Uiso 1 1 calc R U
C35 C 0.2964(12) 0.5386(10) 0.5440(7) 0.036(3) Uani 1 1 d . .
H35 H 0.3271 0.5741 0.5857 0.043 Uiso 1 1 calc R U
C36 C 0.1989(11) 0.4588(9) 0.5615(6) 0.030(2) Uani 1 1 d . .
H36 H 0.1631 0.438 0.6153 0.036 Uiso 1 1 calc R U
C37 C 0.1497(10) 0.4063(8) 0.5014(6) 0.024(2) Uani 1 1 d . .
C38 C 0.0440(11) 0.3148(9) 0.5193(6) 0.033(2) Uani 1 1 d . .
H38A H 0.0156 0.3034 0.5769 0.049 Uiso 1 1 calc R U
H38B H -0.039 0.342 0.4994 0.049 Uiso 1 1 calc R U
H38C H 0.0867 0.2396 0.4933 0.049 Uiso 1 1 calc R U
C39 C 0.3652(13) 0.5541(11) 0.3184(6) 0.041(3) Uani 1 1 d . .
H39A H 0.321 0.51 0.2839 0.062 Uiso 1 1 calc R U
H39B H 0.344 0.6394 0.3122 0.062 Uiso 1 1 calc R U
H39C H 0.4676 0.5348 0.3038 0.062 Uiso 1 1 calc R U
C41 C 0.1709(11) 0.2959(8) 0.1531(6) 0.026(2) Uani 1 1 d . .
C42 C 0.3584(10) 0.3464(8) 0.0299(5) 0.024(2) Uani 1 1 d . .
C43 C 0.3190(11) 0.3906(9) -0.0381(6) 0.030(2) Uani 1 1 d . .
C44 C 0.4266(12) 0.4038(10) -0.1046(6) 0.036(3) Uani 1 1 d . .
H44 H 0.4039 0.4316 -0.1524 0.044 Uiso 1 1 calc R U
C45 C 0.5639(12) 0.3778(10) -0.1032(7) 0.040(3) Uani 1 1 d . .
H45 H 0.6356 0.3867 -0.1501 0.048 Uiso 1 1 calc R U
C46 C 0.6007(12) 0.3388(11) -0.0347(8) 0.044(3) Uani 1 1 d . .
H46 H 0.6974 0.322 -0.0345 0.052 Uiso 1 1 calc R U
C47 C 0.4970(11) 0.3236(9) 0.0346(6) 0.031(2) Uani 1 1 d . .
C48 C 0.5345(13) 0.2813(11) 0.1106(7) 0.045(3) Uani 1 1 d . .
H48A H 0.6373 0.2701 0.1023 0.067 Uiso 1 1 calc R U
H48B H 0.4962 0.3404 0.1528 0.067 Uiso 1 1 calc R U
H48C H 0.4942 0.2058 0.1261 0.067 Uiso 1 1 calc R U
C49 C 0.1688(13) 0.4251(12) -0.0365(7) 0.049(3) Uani 1 1 d . .
H49A H 0.1102 0.4084 0.016 0.073 Uiso 1 1 calc R U
H49B H 0.1565 0.51 -0.0474 0.073 Uiso 1 1 calc R U
H49C H 0.1403 0.3797 -0.0771 0.073 Uiso 1 1 calc R U

loop_
_atom_site_aniso_label
_atom_site_aniso_U_11
_atom_site_aniso_U_22
_atom_site_aniso_U_33
_atom_site_aniso_U_23
_atom_site_aniso_U_13
_atom_site_aniso_U_12
Ru1 0.0282(5) 0.0235(4) 0.0109(4) 0.0023(3) -0.0050(3) -0.0084(3)
Br1 0.0767(11) 0.0559(9) 0.0597(9) 0.0075(7) -0.0220(8) -0.0065(7)
Br2 0.0766(11) 0.0556(9) 0.0550(9) 0.0060(7) -0.0187(7) -0.0057(7)
Br3 0.0616(8) 0.0503(7) 0.0311(6) 0.0106(5) -0.0123(6) -0.0090(6)
Br4 0.0639(9) 0.0481(7) 0.0322(6) 0.0091(5) -0.0112(6) -0.0074(6)
N1 0.027(4) 0.024(4) 0.023(4) -0.004(3) -0.008(3) -0.003(3)
N2 0.034(5) 0.026(4) 0.022(4) 0.003(3) -0.003(4) -0.011(4)
N3 0.029(5) 0.033(5) 0.024(4) -0.002(4) -0.010(4) -0.001(4)
N4 0.031(5) 0.025(4) 0.020(4) 0.002(3) -0.002(4) -0.006(3)
C11 0.036(6) 0.021(5) 0.015(4) 0.005(4) -0.002(4) 0.001(4)
C12 0.019(5) 0.026(5) 0.026(5) -0.009(4) -0.008(4) -0.001(4)
C13 0.029(5) 0.025(5) 0.027(5) 0.002(4) -0.003(4) -0.002(4)
C14 0.028(6) 0.026(5) 0.048(7) -0.004(5) -0.007(5) -0.011(4)
C15 0.034(6) 0.029(5) 0.044(6) -0.012(5) -0.022(5) 0.000(4)
C16 0.036(6) 0.028(5) 0.028(5) 0.000(4) -0.011(4) 0.000(4)
C17 0.019(5) 0.025(5) 0.027(5) -0.001(4) -0.005(4) 0.004(4)
C18 0.029(5) 0.026(5) 0.033(5) 0.001(4) -0.007(4) -0.005(4)
C19 0.057(8) 0.057(8) 0.029(6) -0.002(6) 0.002(5) -0.015(6)
C21 0.036(6) 0.022(5) 0.020(5) 0.004(4) -0.010(4) -0.006(4)
C22 0.040(7) 0.022(5) 0.042(6) -0.001(5) 0.008(5) -0.013(5)
C23 0.080(10) 0.040(7) 0.024(6) -0.004(5) 0.011(6) -0.037(7)
C24 0.114(16) 0.052(9) 0.060(10) -0.003(7) 0.049(11) -0.034(10)
C25 0.107(17) 0.045(9) 0.133(19) -0.022(11) 0.094(16) -0.031(10)
C26 0.032(8) 0.031(7) 0.18(2) -0.020(10) 0.022(10) -0.002(6)
C27 0.032(7) 0.020(5) 0.096(11) -0.010(6) 0.004(7) -0.006(5)
C28 0.048(8) 0.043(8) 0.119(14) 0.001(8) -0.031(9) -0.001(6)
C29 0.115(14) 0.075(10) 0.046(8) 0.036(8) -0.035(9) -0.061(10)
C31 0.028(5) 0.025(5) 0.012(4) 0.010(4) -0.003(4) -0.003(4)
C32 0.028(5) 0.020(5) 0.021(5) -0.003(4) -0.006(4) -0.001(4)
C33 0.029(5) 0.022(5) 0.023(5) -0.001(4) -0.003(4) 0.001(4)
C34 0.024(5) 0.027(5) 0.039(6) -0.004(5) -0.008(4) -0.007(4)
C35 0.040(6) 0.038(6) 0.035(6) -0.012(5) -0.018(5) -0.003(5)
C36 0.042(6) 0.029(5) 0.019(5) 0.000(4) -0.007(4) -0.009(5)
C37 0.024(5) 0.023(5) 0.025(5) -0.002(4) -0.005(4) -0.001(4)
C38 0.036(6) 0.027(5) 0.038(6) 0.004(5) -0.011(5) -0.014(4)
C39 0.052(7) 0.043(7) 0.025(6) 0.010(5) 0.002(5) -0.011(5)
C41 0.032(5) 0.025(5) 0.021(5) 0.000(4) -0.009(4) 0.000(4)
C42 0.033(5) 0.015(4) 0.020(5) 0.002(4) 0.001(4) -0.005(4)
C43 0.040(6) 0.029(5) 0.024(5) 0.009(4) -0.010(4) -0.013(4)
C44 0.046(7) 0.038(6) 0.020(5) 0.010(4) 0.002(5) -0.010(5)
C45 0.040(7) 0.040(6) 0.030(6) 0.005(5) 0.014(5) -0.013(5)
C46 0.026(6) 0.041(7) 0.058(8) 0.004(6) 0.000(5) -0.003(5)
C47 0.035(6) 0.025(5) 0.033(6) 0.002(4) -0.007(5) -0.004(4)
C48 0.044(7) 0.042(7) 0.053(7) 0.009(6) -0.023(6) 0.001(5)
C49 0.040(7) 0.068(9) 0.041(7) 0.032(6) -0.012(5) -0.016(6)

loop_
_atom_type_symbol
_atom_type_description
_atom_type_scat_dispersion_real
_atom_type_scat_dispersion_imag
_atom_type_scat_source
C C 0.0033 0.0016 'International Tables Vol C Tables 4.2.6.8 and 6.1.1.4'
H H 0 0 'International Tables Vol C Tables 4.2.6.8 and 6.1.1.4'
N N 0.0061 0.0033 'International Tables Vol C Tables 4.2.6.8 and 6.1.1.4'
Br Br -0.2901 2.4595 'International Tables Vol C Tables 4.2.6.8 and 6.1.1.4'
Ru Ru -1.2594 0.8363 'International Tables Vol C Tables 4.2.6.8 and 6.1.1.4'

loop_
_exptl_crystal_face_index_h
_exptl_crystal_face_index_k
_exptl_crystal_face_index_l
_exptl_crystal_face_perp_dist
9 -1 -2 0.224
-10 2 3 0.179
1 10 0 0.251
0 -1 0 0.403
1 -13 12 0.145
1 2 4 0.394
-1 13 -12 0.235
-1 -2 -4 0.596

loop_
_geom_angle_atom_site_label_1
_geom_angle_atom_site_label_2
_geom_angle_atom_site_label_3
_geom_angle
C41 Ru1 C31 90.9(4)
C41 Ru1 C21 177.6(4)
C31 Ru1 C21 90.6(4)
C41 Ru1 C11 92.3(4)
C31 Ru1 C11 176.6(4)
C21 Ru1 C11 86.2(4)
C41 Ru1 Br1 88.5(3)
C31 Ru1 Br1 88.8(3)
C21 Ru1 Br1 93.5(3)
C11 Ru1 Br1 92.4(3)
C41 Ru1 Br2 89.7(3)
C31 Ru1 Br2 91.5(3)
C21 Ru1 Br2 88.3(3)
C11 Ru1 Br2 87.4(3)
Br1 Ru1 Br2 178.14(6)
C11 N1 C12 170.0(9)
C21 N2 C22 169.3(10)
C31 N3 C32 172.8(9)
C41 N4 C42 171.1(9)
N1 C11 Ru1 175.7(8)
C17 C12 N1 117.8(8)
C17 C12 C13 123.7(9)
N1 C12 C13 118.6(9)
C14 C13 C12 116.2(9)
C14 C13 C19 122.3(10)
C12 C13 C19 121.5(10)
C15 C14 C13 121.2(9)
C14 C15 C16 121.4(9)
C15 C16 C17 119.6(10)
C12 C17 C16 117.9(9)
C12 C17 C18 120.3(9)
C16 C17 C18 121.8(9)
N2 C21 Ru1 175.0(9)
C23 C22 N2 117.5(11)
C23 C22 C27 124.8(12)
N2 C22 C27 117.7(11)
C22 C23 C24 115.6(17)
C22 C23 C29 121.0(11)
C24 C23 C29 123.3(15)
C25 C24 C23 120.6(19)
C24 C25 C26 122.5(15)
C27 C26 C25 120.0(18)
C26 C27 C22 116.4(17)
C26 C27 C28 122.3(16)
C22 C27 C28 121.3(11)
N3 C31 Ru1 176.9(8)
C33 C32 C37 122.9(9)
C33 C32 N3 119.6(8)
C37 C32 N3 117.5(8)
C34 C33 C32 117.6(9)
C34 C33 C39 121.7(9)
C32 C33 C39 120.7(9)
C33 C34 C35 120.7(9)
C36 C35 C34 120.7(9)
C35 C36 C37 121.0(9)
C32 C37 C36 117.1(9)
C32 C37 C38 121.0(9)
C36 C37 C38 121.9(9)
N4 C41 Ru1 179.0(8)
C47 C42 C43 123.3(9)
C47 C42 N4 118.4(9)
C43 C42 N4 118.2(9)
C44 C43 C42 116.7(10)
C44 C43 C49 122.7(10)
C42 C43 C49 120.6(9)
C45 C44 C43 121.6(10)
C44 C45 C46 120.7(10)
C45 C46 C47 120.5(11)
C42 C47 C46 117.0(10)
C42 C47 C48 121.4(10)
C46 C47 C48 121.6(10)

loop_
_geom_bond_atom_site_label_1
_geom_bond_atom_site_label_2
_geom_bond_distance
Ru1 C41 1.981(10)
Ru1 C31 1.987(9)
Ru1 C21 1.989(10)
Ru1 C11 1.996(10)
Ru1 Br1 2.4928(17)
Ru1 Br2 2.4955(17)
Br3 Br4 2.3665(19)
N1 C11 1.144(12)
N1 C12 1.396(12)
N2 C21 1.159(12)
N2 C22 1.394(13)
N3 C31 1.155(12)
N3 C32 1.399(12)
N4 C41 1.169(13)
N4 C42 1.398(12)
C12 C17 1.383(14)
C12 C13 1.406(14)
C13 C14 1.389(14)
C13 C19 1.488(15)
C14 C15 1.373(16)
C15 C16 1.383(15)
C16 C17 1.391(14)
C17 C18 1.512(13)
C22 C23 1.389(18)
C22 C27 1.404(19)
C23 C24 1.40(2)
C23 C29 1.51(2)
C24 C25 1.35(3)
C25 C26 1.39(3)
C26 C27 1.36(2)
C27 C28 1.52(2)
C32 C33 1.394(13)
C32 C37 1.398(13)
C33 C34 1.374(14)
C33 C39 1.504(13)
C34 C35 1.404(15)
C35 C36 1.351(15)
C36 C37 1.402(13)
C37 C38 1.506(13)
C42 C47 1.380(15)
C42 C43 1.397(14)
C43 C44 1.381(14)
C43 C49 1.482(16)
C44 C45 1.357(17)
C45 C46 1.377(18)
C46 C47 1.396(16)
C47 C48 1.509(15)
